data_7012071
loop_
_publ_author_name
'Sugawara, Ken-ichiro'
'Hikichi, Shiro'
'Akita, Munetaka'

_publ_section_title
;
 Di- and tri-valent chlorochromium complexes bearing
 hydrotris(3,5-diisopropylpyrazolyl)borato ligand (TpiPr2),
 TpiPr2CrCln(L)&#x00A0;(n&#x00A0;= 1, 2) and [TpiPr2Cr(\m-Cl)]2:
 flexible coordination behavior of the TpiPr2 ligand and reduction
 features of Cr(ii) species
;
_journal_issue 23
_journal_name_full 'Journal of the Chemical Society, Dalton Transactions'
_journal_page_first 4514
_journal_paper_doi 10.1039/b207326a
_journal_year 2002
_chemical_formula_moiety 'C36 H64 B Cl Cr N8 '
_chemical_formula_sum 'C36 H64 B Cl Cr N8'
_chemical_formula_weight 707.21
_space_group_IT_number 2
_symmetry_cell_setting triclinic
_symmetry_Int_Tables_number 2
_symmetry_space_group_name_Hall '-P 1'
_symmetry_space_group_name_H-M 'P -1'
_audit_creation_date 'Tue Jul 16 02:53:06 2002'
_audit_creation_method 'by teXsan'
_cell_angle_alpha 92.709(4)
_cell_angle_beta 101.804(7)
_cell_angle_gamma 103.243(1)
_cell_formula_units_Z 2
_cell_length_a 11.9100(8)
_cell_length_b 17.384(2)
_cell_length_c 10.5505(9)
_cell_measurement_reflns_used 4563
_cell_measurement_temperature 213
_cell_measurement_theta_max 27.4
_cell_measurement_theta_min 2.0
_cell_volume 2071.2(3)
_computing_cell_refinement PROCESS-AUTO
_computing_data_collection PROCESS-AUTO
_computing_data_reduction 'teXsan Ver. 1.11'
_computing_publication_material 'teXsan Ver. 1.11'
_computing_structure_refinement SHELXL97
_computing_structure_solution SHELXS86
_diffrn_detector_area_resol_mean 10.00
_diffrn_measurement_device_type 'Rigaku RAXIS-IV Imaging Plate'
_diffrn_measurement_method \w
_diffrn_radiation_type 'Mo K\a'
_diffrn_radiation_wavelength 0.7107
_diffrn_reflns_av_R_equivalents 0.000
_diffrn_reflns_limit_h_max 15
_diffrn_reflns_limit_h_min 0
_diffrn_reflns_limit_k_max 21
_diffrn_reflns_limit_k_min -21
_diffrn_reflns_limit_l_max 12
_diffrn_reflns_limit_l_min -12
_diffrn_reflns_number 14936
_diffrn_reflns_theta_max 27.48
_exptl_absorpt_coefficient_mu 0.374
_exptl_absorpt_correction_T_max 0.963
_exptl_absorpt_correction_T_min 0.790
_exptl_absorpt_correction_type multi-scan
_exptl_absorpt_process_details '(Higashi, 1995)'
_exptl_crystal_colour unknown
_exptl_crystal_density_diffrn 1.134
_exptl_crystal_density_method 'not measured'
_exptl_crystal_description unknown
_exptl_crystal_size_max 0.100
_exptl_crystal_size_mid 0.100
_exptl_crystal_size_min 0.100
_refine_diff_density_max 0.59
_refine_diff_density_min -0.40
_refine_ls_extinction_coef 0.0000
_refine_ls_extinction_expression Fc^*^=kFc[1+0.001xFc^2^\l^3^/sin(2\q)]^-1/4^
_refine_ls_extinction_method SHELXL
_refine_ls_goodness_of_fit_ref 0.900
_refine_ls_number_parameters 456
_refine_ls_number_reflns 4570
_refine_ls_R_factor_gt 0.0713
_refine_ls_shift/su_max 0.0040
_refine_ls_structure_factor_coef Fsqd
_refine_ls_weighting_details 'w = 1/[\s^2^(Fo^2^) + (0.1000P)^2^+0.0000P] where P=(Fo^2^+2Fc^2^)/3'
_refine_ls_weighting_scheme calc
_refine_ls_wR_factor_ref 0.1820
_reflns_number_gt 4570
_reflns_number_total 8175
_reflns_threshold_expression >2.0sigma(I)
_cod_data_source_file b207326a.txt
_cod_data_source_block compound5
_cod_original_sg_symbol_H-M 'P -1         '
_cod_original_formula_sum 'C36 H64 B Cl Cr N8 '
_cod_database_code 7012071

loop_
_symmetry_equiv_pos_as_xyz
x,y,z
-x,-y,-z

loop_
_atom_site_label
_atom_site_type_symbol
_atom_site_fract_x
_atom_site_fract_y
_atom_site_fract_z
_atom_site_U_iso_or_equiv
_atom_site_adp_type
_atom_site_occupancy
_atom_site_calc_flag
_atom_site_refinement_flags
_atom_site_disorder_assembly
_atom_site_disorder_group
Cr(1) Cr 0.70607(6) 0.72468(4) 0.01818(6) 0.0260(2) Uani 1.00 d . . .
Cl(1) Cl 0.50712(9) 0.61463(6) 0.0076(1) 0.0368(3) Uani 1.00 d . . .
N(11) N 0.6516(3) 0.8157(2) -0.0829(3) 0.0276(7) Uani 1.00 d . . .
N(12) N 0.7319(3) 0.8623(2) -0.1420(3) 0.0277(7) Uani 1.00 d . . .
N(21) N 0.7642(3) 0.6926(2) -0.1452(3) 0.0285(7) Uani 1.00 d . . .
N(22) N 0.8240(3) 0.7539(2) -0.2034(3) 0.0275(7) Uani 1.00 d . . .
N(31) N 0.8015(3) 0.6489(2) 0.1243(3) 0.0332(8) Uani 1.00 d . . .
N(32) N 0.7430(4) 0.5789(2) 0.1605(3) 0.0337(8) Uani 1.00 d . . .
N(41) N 0.6778(3) 0.7770(2) 0.1930(3) 0.0305(8) Uani 1.00 d . . .
N(42) N 0.5931(3) 0.7344(2) 0.2490(3) 0.0360(9) Uani 1.00 d . . .
C(11) C 0.4464(4) 0.8091(3) -0.0534(4) 0.036(1) Uani 1.00 d . . .
C(12) C 0.3406(5) 0.7811(4) -0.1639(5) 0.085(2) Uani 1.00 d . . .
C(13) C 0.4219(5) 0.8655(3) 0.0456(5) 0.064(2) Uani 1.00 d . . .
C(14) C 0.5550(4) 0.8454(2) -0.1016(4) 0.0291(9) Uani 1.00 d . . .
C(15) C 0.5732(4) 0.9115(2) -0.1727(4) 0.0334(9) Uani 1.00 d . . .
C(16) C 0.6855(4) 0.9202(2) -0.1969(4) 0.0308(9) Uani 1.00 d . . .
C(17) C 0.7557(4) 0.9833(2) -0.2622(4) 0.039(1) Uani 1.00 d . . .
C(18) C 0.8488(4) 1.0435(3) -0.1605(5) 0.048(1) Uani 1.00 d . . .
C(19) C 0.6762(5) 1.0242(3) -0.3515(4) 0.052(1) Uani 1.00 d . . .
C(21) C 0.6932(4) 0.5447(2) -0.1849(4) 0.038(1) Uani 1.00 d . . .
C(22) C 0.7759(5) 0.4900(3) -0.1556(6) 0.072(2) Uani 1.00 d . . .
C(23) C 0.5867(5) 0.5069(3) -0.2926(5) 0.075(2) Uani 1.00 d . . .
C(24) C 0.7561(4) 0.6243(2) -0.2160(4) 0.0323(9) Uani 1.00 d . . .
C(25) C 0.8120(4) 0.6414(2) -0.3195(4) 0.035(1) Uani 1.00 d . . .
C(26) C 0.8517(3) 0.7225(2) -0.3103(3) 0.0280(9) Uani 1.00 d . . .
C(27) C 0.9142(4) 0.7736(2) -0.3989(4) 0.0347(10) Uani 1.00 d . . .
C(28) C 1.0468(4) 0.8013(3) -0.3426(5) 0.049(1) Uani 1.00 d . . .
C(29) C 0.8889(5) 0.7291(3) -0.5337(4) 0.055(1) Uani 1.00 d . . .
C(31) C 1.0116(4) 0.7177(3) 0.1368(4) 0.044(1) Uani 1.00 d . . .
C(32) C 1.0528(4) 0.6966(3) 0.0141(5) 0.063(2) Uani 1.00 d . . .
C(33) C 1.1171(4) 0.7403(3) 0.2527(5) 0.059(1) Uani 1.00 d . . .
C(34) C 0.9170(4) 0.6506(2) 0.1617(4) 0.0347(10) Uani 1.00 d . . .
C(35) C 0.9302(4) 0.5819(3) 0.2202(4) 0.037(1) Uani 1.00 d . . .
C(36) C 0.8182(4) 0.5365(2) 0.2171(4) 0.0346(10) Uani 1.00 d . . .
C(37) C 0.7770(4) 0.4583(2) 0.2677(4) 0.042(1) Uani 1.00 d . . .
C(38) C 0.8723(6) 0.4137(3) 0.2870(7) 0.087(2) Uani 1.00 d . . .
C(39) C 0.7411(7) 0.4695(4) 0.3945(7) 0.103(3) Uani 1.00 d . . .
C(41) C 0.8167(4) 0.9109(3) 0.2359(4) 0.042(1) Uani 1.00 d . . .
C(42) C 0.9141(4) 0.9456(3) 0.3549(4) 0.056(1) Uani 1.00 d . . .
C(43) C 0.7653(5) 0.9769(3) 0.1755(5) 0.071(2) Uani 1.00 d . . .
C(44) C 0.7222(4) 0.8462(3) 0.2679(4) 0.0348(10) Uani 1.00 d . . .
C(45) C 0.6640(4) 0.8457(3) 0.3704(4) 0.043(1) Uani 1.00 d . . .
C(46) C 0.5821(4) 0.7745(3) 0.3559(4) 0.039(1) Uani 1.00 d . . .
C(47) C 0.4923(5) 0.7387(3) 0.4319(4) 0.051(1) Uani 1.00 d . . .
C(48) C 0.5485(6) 0.7105(5) 0.5524(6) 0.112(3) Uani 1.00 d . . .
C(49) C 0.4232(6) 0.7955(4) 0.4640(7) 0.099(2) Uani 1.00 d . . .
B(1) B 0.8523(4) 0.8393(3) -0.1373(5) 0.030(1) Uani 1.00 d . . .
H(1) H 0.896(3) 0.841(2) -0.027(3) 0.0202(1) Uiso 1.00 calc . . .
H(01) H 0.673(5) 0.558(3) 0.125(5) 0.0923(3) Uiso 1.00 calc . . .
H(2) H 0.908(3) 0.876(2) -0.186(3) 0.0194(1) Uiso 1.00 calc . . .
H(02) H 0.551(4) 0.692(3) 0.198(4) 0.0598(2) Uiso 1.00 calc . . .
H(3) H 0.4597 0.7627 -0.0114 0.0447 Uiso 1.00 calc . . .
H(4) H 0.3222 0.8259 -0.2059 0.0848 Uiso 1.00 calc . . .
H(5) H 0.2743 0.7540 -0.1312 0.0848 Uiso 1.00 calc . . .
H(6) H 0.3576 0.7454 -0.2255 0.0848 Uiso 1.00 calc . . .
H(7) H 0.4918 0.8850 0.1132 0.0638 Uiso 1.00 calc . . .
H(8) H 0.3587 0.8380 0.0827 0.0638 Uiso 1.00 calc . . .
H(9) H 0.3997 0.9093 0.0036 0.0638 Uiso 1.00 calc . . .
H(10) H 0.5183 0.9444 -0.2003 0.0421 Uiso 1.00 calc . . .
H(11) H 0.7964 0.9584 -0.3158 0.0463 Uiso 1.00 calc . . .
H(12) H 0.9000 1.0164 -0.1077 0.0482 Uiso 1.00 calc . . .
H(13) H 0.8101 1.0696 -0.1065 0.0482 Uiso 1.00 calc . . .
H(14) H 0.8946 1.0822 -0.2038 0.0482 Uiso 1.00 calc . . .
H(15) H 0.6347 1.0506 -0.3013 0.0521 Uiso 1.00 calc . . .
H(16) H 0.6202 0.9855 -0.4155 0.0521 Uiso 1.00 calc . . .
H(17) H 0.7233 1.0625 -0.3942 0.0521 Uiso 1.00 calc . . .
H(18) H 0.6637 0.5537 -0.1074 0.0508 Uiso 1.00 calc . . .
H(19) H 0.7337 0.4408 -0.1318 0.0724 Uiso 1.00 calc . . .
H(20) H 0.8410 0.5147 -0.0850 0.0724 Uiso 1.00 calc . . .
H(21) H 0.8052 0.4799 -0.2313 0.0724 Uiso 1.00 calc . . .
H(22) H 0.5375 0.5434 -0.3112 0.0749 Uiso 1.00 calc . . .
H(23) H 0.5425 0.4595 -0.2656 0.0749 Uiso 1.00 calc . . .
H(24) H 0.6126 0.4936 -0.3694 0.0749 Uiso 1.00 calc . . .
H(25) H 0.8194 0.6038 -0.3856 0.0423 Uiso 1.00 calc . . .
H(26) H 0.8825 0.8199 -0.4085 0.0433 Uiso 1.00 calc . . .
H(27) H 1.0807 0.7562 -0.3372 0.0495 Uiso 1.00 calc . . .
H(28) H 1.0606 0.8281 -0.2572 0.0495 Uiso 1.00 calc . . .
H(29) H 1.0827 0.8369 -0.3979 0.0495 Uiso 1.00 calc . . .
H(30) H 0.8050 0.7096 -0.5651 0.0553 Uiso 1.00 calc . . .
H(31) H 0.9256 0.6853 -0.5286 0.0553 Uiso 1.00 calc . . .
H(32) H 0.9201 0.7644 -0.5922 0.0553 Uiso 1.00 calc . . .
H(33) H 0.9770 0.7638 0.1208 0.0565 Uiso 1.00 calc . . .
H(34) H 1.0902 0.6533 0.0278 0.0630 Uiso 1.00 calc . . .
H(35) H 1.1083 0.7419 -0.0041 0.0630 Uiso 1.00 calc . . .
H(36) H 0.9859 0.6813 -0.0581 0.0630 Uiso 1.00 calc . . .
H(37) H 1.1537 0.6966 0.2651 0.0586 Uiso 1.00 calc . . .
H(38) H 1.0905 0.7526 0.3295 0.0586 Uiso 1.00 calc . . .
H(39) H 1.1733 0.7858 0.2365 0.0586 Uiso 1.00 calc . . .
H(40) H 1.0042 0.5685 0.2575 0.0491 Uiso 1.00 calc . . .
H(41) H 0.7104 0.4269 0.2032 0.0529 Uiso 1.00 calc . . .
H(42) H 0.8409 0.3611 0.3083 0.0873 Uiso 1.00 calc . . .
H(43) H 0.9365 0.4410 0.3566 0.0873 Uiso 1.00 calc . . .
H(44) H 0.9004 0.4103 0.2083 0.0873 Uiso 1.00 calc . . .
H(45) H 0.8091 0.4971 0.4597 0.1031 Uiso 1.00 calc . . .
H(46) H 0.7088 0.4186 0.4211 0.1031 Uiso 1.00 calc . . .
H(47) H 0.6826 0.4999 0.3837 0.1031 Uiso 1.00 calc . . .
H(48) H 0.8509 0.8881 0.1720 0.0490 Uiso 1.00 calc . . .
H(49) H 0.9481 0.9043 0.3909 0.0556 Uiso 1.00 calc . . .
H(50) H 0.8817 0.9692 0.4186 0.0556 Uiso 1.00 calc . . .
H(51) H 0.9741 0.9854 0.3305 0.0556 Uiso 1.00 calc . . .
H(52) H 0.8263 1.0150 0.1493 0.0709 Uiso 1.00 calc . . .
H(53) H 0.7344 1.0026 0.2382 0.0709 Uiso 1.00 calc . . .
H(54) H 0.7030 0.9546 0.1008 0.0709 Uiso 1.00 calc . . .
H(55) H 0.6790 0.8882 0.4391 0.0510 Uiso 1.00 calc . . .
H(56) H 0.4387 0.6938 0.3794 0.0609 Uiso 1.00 calc . . .
H(57) H 0.4892 0.6875 0.5982 0.1122 Uiso 1.00 calc . . .
H(58) H 0.6046 0.7544 0.6064 0.1122 Uiso 1.00 calc . . .
H(59) H 0.5886 0.6712 0.5312 0.1122 Uiso 1.00 calc . . .
H(60) H 0.4756 0.8404 0.5191 0.0992 Uiso 1.00 calc . . .
H(61) H 0.3644 0.7696 0.5083 0.0992 Uiso 1.00 calc . . .
H(62) H 0.3853 0.8130 0.3852 0.0992 Uiso 1.00 calc . . .

loop_
_atom_site_aniso_label
_atom_site_aniso_U_11
_atom_site_aniso_U_22
_atom_site_aniso_U_33
_atom_site_aniso_U_12
_atom_site_aniso_U_13
_atom_site_aniso_U_23
Cr(1) 0.0281(4) 0.0254(4) 0.0271(3) 0.0104(3) 0.0075(3) 0.0048(2)
Cl(1) 0.0316(6) 0.0317(6) 0.0454(6) 0.0060(5) 0.0067(5) 0.0026(4)
N(11) 0.026(2) 0.024(2) 0.034(2) 0.006(1) 0.008(1) 0.004(1)
N(12) 0.021(2) 0.027(2) 0.035(2) 0.007(1) 0.005(1) 0.006(1)
N(21) 0.032(2) 0.022(2) 0.033(2) 0.007(1) 0.010(2) 0.005(1)
N(22) 0.029(2) 0.026(2) 0.029(2) 0.010(1) 0.008(1) 0.005(1)
N(31) 0.033(2) 0.033(2) 0.038(2) 0.009(2) 0.013(2) 0.009(1)
N(32) 0.033(2) 0.032(2) 0.035(2) 0.007(2) 0.006(2) 0.008(2)
N(41) 0.033(2) 0.032(2) 0.029(2) 0.008(2) 0.012(2) 0.006(1)
N(42) 0.039(2) 0.035(2) 0.033(2) 0.006(2) 0.011(2) -0.001(2)
C(11) 0.027(3) 0.038(3) 0.048(3) 0.011(2) 0.013(2) 0.013(2)
C(12) 0.037(3) 0.134(6) 0.061(3) -0.018(4) 0.006(3) -0.004(3)
C(13) 0.055(4) 0.064(4) 0.079(4) 0.012(3) 0.035(3) -0.005(3)
C(14) 0.026(2) 0.028(2) 0.034(2) 0.010(2) 0.007(2) 0.003(2)
C(15) 0.030(3) 0.036(2) 0.038(2) 0.016(2) 0.005(2) 0.006(2)
C(16) 0.035(3) 0.024(2) 0.033(2) 0.010(2) 0.004(2) 0.002(2)
C(17) 0.047(3) 0.026(2) 0.049(3) 0.012(2) 0.018(2) 0.009(2)
C(18) 0.052(3) 0.029(3) 0.064(3) 0.007(2) 0.018(3) 0.006(2)
C(19) 0.067(4) 0.043(3) 0.054(3) 0.020(3) 0.018(3) 0.021(2)
C(21) 0.051(3) 0.025(2) 0.040(2) 0.005(2) 0.017(2) 0.002(2)
C(22) 0.087(5) 0.041(3) 0.106(5) 0.027(3) 0.040(4) 0.028(3)
C(23) 0.080(5) 0.057(4) 0.061(3) -0.020(3) -0.005(3) 0.015(3)
C(24) 0.036(3) 0.029(2) 0.035(2) 0.013(2) 0.009(2) 0.004(2)
C(25) 0.041(3) 0.032(3) 0.037(2) 0.012(2) 0.015(2) 0.001(2)
C(26) 0.028(2) 0.033(2) 0.026(2) 0.014(2) 0.007(2) 0.004(2)
C(27) 0.038(3) 0.038(3) 0.037(2) 0.018(2) 0.017(2) 0.010(2)
C(28) 0.041(3) 0.054(3) 0.059(3) 0.013(2) 0.021(2) 0.008(2)
C(29) 0.070(4) 0.061(3) 0.043(3) 0.021(3) 0.023(3) 0.008(2)
C(31) 0.032(3) 0.046(3) 0.057(3) 0.010(2) 0.015(2) 0.016(2)
C(32) 0.034(3) 0.099(5) 0.060(3) 0.017(3) 0.015(3) 0.027(3)
C(33) 0.043(3) 0.054(3) 0.073(3) -0.002(3) 0.013(3) 0.008(3)
C(34) 0.031(3) 0.036(3) 0.037(2) 0.007(2) 0.007(2) 0.004(2)
C(35) 0.030(3) 0.037(3) 0.044(2) 0.014(2) 0.001(2) 0.008(2)
C(36) 0.039(3) 0.030(2) 0.035(2) 0.014(2) 0.004(2) 0.004(2)
C(37) 0.050(3) 0.027(2) 0.043(2) 0.006(2) -0.001(2) 0.009(2)
C(38) 0.105(6) 0.053(4) 0.123(5) 0.042(4) 0.038(4) 0.035(4)
C(39) 0.137(7) 0.060(4) 0.143(6) 0.031(4) 0.087(5) 0.042(4)
C(41) 0.051(3) 0.038(3) 0.033(2) 0.002(2) 0.009(2) -0.006(2)
C(42) 0.047(3) 0.058(3) 0.048(3) -0.004(3) 0.002(2) -0.002(2)
C(43) 0.082(5) 0.049(3) 0.059(3) -0.011(3) -0.009(3) 0.009(3)
C(44) 0.038(3) 0.036(3) 0.031(2) 0.009(2) 0.008(2) 0.003(2)
C(45) 0.055(3) 0.047(3) 0.029(2) 0.011(2) 0.014(2) -0.008(2)
C(46) 0.043(3) 0.036(3) 0.035(2) 0.007(2) 0.008(2) -0.001(2)
C(47) 0.057(3) 0.057(3) 0.041(3) 0.012(3) 0.021(2) 0.005(2)
C(48) 0.058(4) 0.195(8) 0.112(5) 0.051(5) 0.041(4) 0.104(6)
C(49) 0.092(6) 0.117(6) 0.118(6) 0.043(5) 0.062(5) 0.054(5)
B(1) 0.024(3) 0.028(3) 0.039(3) 0.004(2) 0.011(2) 0.002(2)

loop_
_atom_type_symbol
_atom_type_description
_atom_type_scat_dispersion_real
_atom_type_scat_dispersion_imag
_atom_type_scat_source
C C 0.003 0.002
;International Tables for Crystallography
(1992, Vol. C, Tables 4.2.6.8 and 6.1.1.4)
;
H H 0.000 0.000
;International Tables for Crystallography
(1992, Vol. C, Table 6.1.1.4)
;
Cr Cr 0.321 0.624
;International Tables for Crystallography
(1992, Vol. C, Tables 4.2.6.8 and 6.1.1.4)
;
B B 0.001 0.001
;International Tables for Crystallography
(1992, Vol. C, Tables 4.2.6.8 and 6.1.1.4)
;
N N 0.006 0.003
;International Tables for Crystallography
(1992, Vol. C, Tables 4.2.6.8 and 6.1.1.4)
;
Cl Cl 0.148 0.159
;International Tables for Crystallography
(1992, Vol. C, Tables 4.2.6.8 and 6.1.1.4)
;

loop_
_geom_angle_atom_site_label_1
_geom_angle_atom_site_label_2
_geom_angle_atom_site_label_3
_geom_angle
_geom_angle_site_symmetry_1
_geom_angle_site_symmetry_2
_geom_angle_site_symmetry_3
_geom_angle_publ_flag
N(11) Cr(1) N(21) 87.5(1) . . . yes
N(11) Cr(1) N(31) 166.8(1) . . . yes
N(11) Cr(1) N(41) 89.6(1) . . . yes
N(21) Cr(1) N(31) 88.6(1) . . . yes
N(21) Cr(1) N(41) 168.4(1) . . . yes
N(31) Cr(1) N(41) 91.7(1) . . . yes
Cr(1) N(11) N(12) 117.0(3) . . . yes
Cr(1) N(11) C(14) 135.9(3) . . . yes
N(12) N(11) C(14) 107.0(3) . . . yes
N(11) N(12) C(16) 109.5(3) . . . yes
N(11) N(12) B(1) 117.5(3) . . . yes
C(16) N(12) B(1) 132.9(3) . . . yes
Cr(1) N(21) N(22) 116.6(2) . . . yes
Cr(1) N(21) C(24) 135.9(3) . . . yes
N(22) N(21) C(24) 107.5(3) . . . yes
N(21) N(22) C(26) 108.6(3) . . . yes
N(21) N(22) B(1) 118.5(3) . . . yes
C(26) N(22) B(1) 132.8(3) . . . yes
Cr(1) N(31) N(32) 120.8(3) . . . yes
Cr(1) N(31) C(34) 133.7(3) . . . yes
N(32) N(31) C(34) 105.4(3) . . . yes
N(31) N(32) C(36) 112.0(4) . . . yes
Cr(1) N(41) N(42) 118.0(2) . . . yes
Cr(1) N(41) C(44) 136.2(3) . . . yes
N(42) N(41) C(44) 105.7(3) . . . yes
N(41) N(42) C(46) 112.2(3) . . . yes
C(12) C(11) C(13) 110.6(4) . . . yes
C(12) C(11) C(14) 111.3(4) . . . yes
C(13) C(11) C(14) 111.9(3) . . . yes
N(11) C(14) C(11) 122.8(4) . . . yes
N(11) C(14) C(15) 109.5(4) . . . yes
C(11) C(14) C(15) 127.7(4) . . . yes
C(14) C(15) C(16) 105.8(4) . . . yes
N(12) C(16) C(15) 108.1(3) . . . yes
N(12) C(16) C(17) 121.7(4) . . . yes
C(15) C(16) C(17) 130.1(4) . . . yes
C(16) C(17) C(18) 110.5(3) . . . yes
C(16) C(17) C(19) 111.6(4) . . . yes
C(18) C(17) C(19) 111.1(4) . . . yes
C(22) C(21) C(23) 111.3(4) . . . yes
C(22) C(21) C(24) 111.8(4) . . . yes
C(23) C(21) C(24) 111.2(4) . . . yes
N(21) C(24) C(21) 122.9(4) . . . yes
N(21) C(24) C(25) 109.0(3) . . . yes
C(21) C(24) C(25) 128.1(4) . . . yes
C(24) C(25) C(26) 106.5(4) . . . yes
N(22) C(26) C(25) 108.4(3) . . . yes
N(22) C(26) C(27) 122.4(3) . . . yes
C(25) C(26) C(27) 129.2(4) . . . yes
C(26) C(27) C(28) 111.7(3) . . . yes
C(26) C(27) C(29) 110.3(3) . . . yes
C(28) C(27) C(29) 110.9(4) . . . yes
C(32) C(31) C(33) 109.8(4) . . . yes
C(32) C(31) C(34) 110.9(4) . . . yes
C(33) C(31) C(34) 111.5(4) . . . yes
N(31) C(34) C(31) 122.0(4) . . . yes
N(31) C(34) C(35) 109.7(4) . . . yes
C(31) C(34) C(35) 128.2(4) . . . yes
C(34) C(35) C(36) 107.1(4) . . . yes
N(32) C(36) C(35) 105.8(4) . . . yes
N(32) C(36) C(37) 122.8(4) . . . yes
C(35) C(36) C(37) 131.4(4) . . . yes
C(36) C(37) C(38) 110.9(4) . . . yes
C(36) C(37) C(39) 111.1(4) . . . yes
C(38) C(37) C(39) 109.1(5) . . . yes
C(42) C(41) C(43) 109.7(4) . . . yes
C(42) C(41) C(44) 111.7(4) . . . yes
C(43) C(41) C(44) 111.3(4) . . . yes
N(41) C(44) C(41) 122.0(4) . . . yes
N(41) C(44) C(45) 108.8(4) . . . yes
C(41) C(44) C(45) 129.2(4) . . . yes
C(44) C(45) C(46) 107.7(4) . . . yes
N(42) C(46) C(45) 105.7(4) . . . yes
N(42) C(46) C(47) 120.9(4) . . . yes
C(45) C(46) C(47) 133.5(4) . . . yes
C(46) C(47) C(48) 111.4(5) . . . yes
C(46) C(47) C(49) 112.0(5) . . . yes
C(48) C(47) C(49) 109.5(5) . . . yes
N(12) B(1) N(22) 107.6(3) . . . yes

loop_
_geom_bond_atom_site_label_1
_geom_bond_atom_site_label_2
_geom_bond_distance
_geom_bond_site_symmetry_1
_geom_bond_site_symmetry_2
_geom_bond_publ_flag
Cr(1) N(11) 2.100(3) . . yes
Cr(1) N(21) 2.083(3) . . yes
Cr(1) N(31) 2.142(4) . . yes
Cr(1) N(41) 2.139(3) . . yes
N(11) N(12) 1.378(4) . . yes
N(11) C(14) 1.349(6) . . yes
N(12) C(16) 1.354(5) . . yes
N(12) B(1) 1.566(6) . . yes
N(21) N(22) 1.384(4) . . yes
N(21) C(24) 1.346(5) . . yes
N(22) C(26) 1.361(5) . . yes
N(22) B(1) 1.543(6) . . yes
N(31) N(32) 1.369(5) . . yes
N(31) C(34) 1.344(6) . . yes
N(32) C(36) 1.352(6) . . yes
N(41) N(42) 1.363(5) . . yes
N(41) C(44) 1.342(5) . . yes
N(42) C(46) 1.343(6) . . yes
C(11) C(12) 1.500(6) . . yes
C(11) C(13) 1.515(8) . . yes
C(11) C(14) 1.502(6) . . yes
C(14) C(15) 1.401(6) . . yes
C(15) C(16) 1.389(6) . . yes
C(16) C(17) 1.504(6) . . yes
C(17) C(18) 1.534(5) . . yes
C(17) C(19) 1.516(7) . . yes
C(21) C(22) 1.518(8) . . yes
C(21) C(23) 1.513(6) . . yes
C(21) C(24) 1.500(6) . . yes
C(24) C(25) 1.400(6) . . yes
C(25) C(26) 1.373(6) . . yes
C(26) C(27) 1.509(6) . . yes
C(27) C(28) 1.523(6) . . yes
C(27) C(29) 1.525(6) . . yes
C(31) C(32) 1.532(7) . . yes
C(31) C(33) 1.526(6) . . yes
C(31) C(34) 1.499(6) . . yes
C(34) C(35) 1.396(6) . . yes
C(35) C(36) 1.378(6) . . yes
C(36) C(37) 1.499(6) . . yes
C(37) C(38) 1.502(9) . . yes
C(37) C(39) 1.503(9) . . yes
C(41) C(42) 1.515(6) . . yes
C(41) C(43) 1.526(8) . . yes
C(41) C(44) 1.502(6) . . yes
C(44) C(45) 1.398(7) . . yes
C(45) C(46) 1.369(6) . . yes
C(46) C(47) 1.506(7) . . yes
C(47) C(48) 1.472(8) . . yes
C(47) C(49) 1.490(10) . . yes
